data_7047722
loop_
_publ_author_name
'Reinholdt, Anders'
'Bendix, Jesper'
'Hill, Anthony F.'
'Manzano, Richard A.'

_publ_section_title
;
 Confluence of disparate carbido chemistries:
 [WRuAu<sub>2</sub>(\m-C)<sub>2</sub>Cl<sub>2</sub>(CO)<sub>2</sub>(PCy<sub>3</sub>)<sub>2</sub>(Tp*)].
;
_journal_issue 42
_journal_name_full 'Dalton transactions (Cambridge, England : 2003)'
_journal_page_first 14893
_journal_page_last 14896
_journal_paper_doi 10.1039/c8dt03851a
_journal_volume 47
_journal_year 2018
_chemical_compound_source 'Research School of Chemistry'
_chemical_formula_moiety 'C30 H49 B1 N6 O2 Sn1 W1'
_chemical_formula_sum 'C30 H49 B N6 O2 Sn W'
_chemical_formula_weight 839.11
_chemical_properties_physical Air-sensitive,Moisture-sensitive
_space_group_IT_number 62
_space_group_name_Hall '-P 2ac 2n'
_space_group_name_H-M_alt 'P n m a'
_symmetry_cell_setting orthorhombic
_symmetry_space_group_name_Hall '-P 2ac 2n'
_symmetry_space_group_name_H-M 'P n m a'
_atom_sites_solution_hydrogens difmap
_atom_sites_solution_primary other
_audit_creation_date 15-04-15
_audit_creation_method CRYSTALS_ver_14.40
_audit_update_record
;
2018-06-06 deposited with the CCDC.
2018-10-05 downloaded from the CCDC.
;
_cell_angle_alpha 90
_cell_angle_beta 90
_cell_angle_gamma 90
_cell_formula_units_Z 4
_cell_length_a 15.1363(2)
_cell_length_b 15.7836(2)
_cell_length_c 14.4560(2)
_cell_measurement_reflns_used 25871
_cell_measurement_temperature 150
_cell_measurement_theta_max 72
_cell_measurement_theta_min 4
_cell_volume 3453.62(8)
_computing_cell_refinement 'CrysAlis PRO, (Agilent Technologies, 2013)'
_computing_data_collection 'Supernova, (Agilent Technologies, 2013)'
_computing_data_reduction 'CrysAlis PRO, (Agilent Technologies, 2013)'
_computing_molecular_graphics 'CAMERON (Watkin et al., 1996)'
_computing_publication_material 'CRYSTALS (Betteridge et al., 2003)'
_computing_structure_refinement 'CRYSTALS (Betteridge et al., 2003)'
_computing_structure_solution 'Superflip (Palatinus & Chapuis, 2007)'
_diffrn_ambient_temperature 150
_diffrn_measured_fraction_theta_full 0.998
_diffrn_measured_fraction_theta_max 0.998
_diffrn_measurement_device Area
_diffrn_measurement_device_type 'Oxford Diffraction SuperNova'
_diffrn_measurement_method \w
_diffrn_radiation_monochromator Mirror
_diffrn_radiation_type 'Cu K\a'
_diffrn_radiation_wavelength 1.54184
_diffrn_reflns_av_R_equivalents 0.030
_diffrn_reflns_limit_h_max 18
_diffrn_reflns_limit_h_min -18
_diffrn_reflns_limit_k_max 18
_diffrn_reflns_limit_k_min -19
_diffrn_reflns_limit_l_max 17
_diffrn_reflns_limit_l_min -17
_diffrn_reflns_number 53910
_diffrn_reflns_theta_full 72.474
_diffrn_reflns_theta_max 72.474
_diffrn_reflns_theta_min 4.147
_diffrn_standards_number 0
_exptl_absorpt_coefficient_mu 12.082
_exptl_absorpt_correction_T_max 0.59
_exptl_absorpt_correction_T_min 0.45
_exptl_absorpt_correction_type multi-scan
_exptl_absorpt_process_details 'CrysAlis, (Oxford Diffraction, 2002)'
_exptl_crystal_colour yellow
_exptl_crystal_density_diffrn 1.614
_exptl_crystal_density_method 'not measured'
_exptl_crystal_description block
_exptl_crystal_F_000 1664
_exptl_crystal_size_max 0.094
_exptl_crystal_size_mid 0.055
_exptl_crystal_size_min 0.043
_refine_diff_density_max 3.77
_refine_diff_density_min -3.55
_refine_ls_extinction_method None
_refine_ls_goodness_of_fit_ref 0.9264
_refine_ls_hydrogen_treatment noref
_refine_ls_matrix_type full
_refine_ls_number_parameters 228
_refine_ls_number_reflns 3545
_refine_ls_number_restraints 58
_refine_ls_R_factor_all 0.0697
_refine_ls_R_factor_gt 0.0666
_refine_ls_shift/su_max 0.0013823
_refine_ls_shift/su_mean 0.0000627
_refine_ls_structure_factor_coef Fsqd
_refine_ls_weighting_details
;
 Method, part 1, Chebychev polynomial, (Watkin, 1994, Prince, 1982) 
 [weight] = 1.0/[A~0~*T~0~(x)+A~1~*T~1~(x) ... +A~n-1~]*T~n-1~(x)] 
 where A~i~ are the Chebychev coefficients listed below and x= Fcalc/Fmax 
 Method = Robust Weighting (Prince, 1982) 
 W = [weight] * [1-(deltaF/6*sigmaF)^2^]^2^ 
 A~i~ are: 
 0.301E+04 0.502E+04 0.297E+04 0.117E+04 253. 
;
_refine_ls_weighting_scheme calc
_refine_ls_wR_factor_all 0.1517
_refine_ls_wR_factor_gt 0.1488
_refine_ls_wR_factor_ref 0.1517
_reflns_limit_h_max 18
_reflns_limit_h_min 0
_reflns_limit_k_max 19
_reflns_limit_k_min 0
_reflns_limit_l_max 17
_reflns_limit_l_min 0
_reflns_number_gt 3245
_reflns_number_total 3545
_reflns_threshold_expression I>2.0\s(I)
_oxford_diffrn_Wilson_B_factor 3.12
_oxford_diffrn_Wilson_scale 0.35
_oxford_refine_ls_r_factor_ref 0.0697
_oxford_refine_ls_scale 1.905(16)
_oxford_reflns_number_all 3545
_oxford_reflns_threshold_expression_ref I>-10.0\s(I)
_oxford_structure_analysis_title 'C:\Users\Jas\Desktop\VH048(3)\Da At 12:12 on'
_cod_data_source_file c8dt03851a2.cif
_cod_data_source_block VH048(3)
_cod_depositor_comments
;
The following automatic conversions were performed:

'_atom_sites_solution_primary' value 'Other' changed to 'other'
according to
/home/data/users/saulius/crontab/automatic-downloads/rss-feeds/RSC/lib/dictionaries/cif_core.dic
dictionary named 'cif_core.dic' version 2.4.2 from 2011-04-26.

Automatic conversion script
Id: cif_fix_values 4973 2017-02-22 13:04:09Z antanas 

 Adding full bibliography for 7047722--7047723.cif.
;
_cod_original_sg_symbol_H-M 'P n m a '
_cod_original_formula_sum 'C30 H49 B1 N6 O2 Sn1 W1'
_cod_database_code 7047722

loop_
_symmetry_equiv_pos_as_xyz
x,y,z
-x,-y,-z
x,-y+1/2,z
-x,y+1/2,-z
-x+1/2,-y,z+1/2
x+1/2,y,-z+1/2
x+1/2,-y+1/2,-z+1/2
-x+1/2,y+1/2,z+1/2

loop_
_atom_site_label
_atom_site_type_symbol
_atom_site_fract_x
_atom_site_fract_y
_atom_site_fract_z
_atom_site_U_iso_or_equiv
_atom_site_occupancy
_atom_site_adp_type
_atom_site_refinement_flags_posn
_atom_site_refinement_flags_adp
B1 B 0.2950(9) 0.2500 0.2376(9) 0.0409 1.0000 Uani S T
N11 N 0.3840(6) 0.2500 0.3855(7) 0.0407 1.0000 Uani S T
N12 N 0.3828(6) 0.2500 0.2904(7) 0.0419 1.0000 Uani S T
N21 N 0.2148(4) 0.1585(4) 0.3542(4) 0.0364 1.0000 Uani . .
N22 N 0.2411(4) 0.1717(4) 0.2639(5) 0.0378 1.0000 Uani . .
O2 O 0.3233(5) 0.1151(4) 0.6048(5) 0.0636 1.0000 Uani . .
Sn1 Sn 0.05632(9) 0.2500 0.64505(8) 0.0838 1.0000 Uani S T
W1 W 0.25114(3) 0.2500 0.46431(3) 0.0335 1.0000 Uani S T
C1 C 0.1555(7) 0.2500 0.5408(8) 0.0405 1.0000 Uani S T
C2 C 0.2981(6) 0.1630(5) 0.5519(6) 0.0433 1.0000 Uani . .
C11 C 0.4708(8) 0.2500 0.4096(10) 0.0542 1.0000 Uani S T
C12 C 0.5243(9) 0.2500 0.3321(11) 0.0570 1.0000 Uani S T
C13 C 0.4665(8) 0.2500 0.2570(10) 0.0493 1.0000 Uani S T
C14 C 0.4984(10) 0.2500 0.5097(13) 0.0736 1.0000 Uani S T
C15 C 0.4866(11) 0.2500 0.1573(11) 0.0719 1.0000 Uani S T
C21 C 0.1684(5) 0.0863(5) 0.3560(6) 0.0410 1.0000 Uani . .
C22 C 0.1637(6) 0.0526(5) 0.2673(6) 0.0499 1.0000 Uani . .
C23 C 0.2103(6) 0.1069(5) 0.2109(6) 0.0464 1.0000 Uani . .
C24 C 0.1280(7) 0.0527(6) 0.4425(7) 0.0561 1.0000 Uani . .
C25 C 0.2293(8) 0.1021(7) 0.1094(6) 0.0623 1.0000 Uani . .
C31 C 0.074(3) 0.102(3) 0.694(3) 0.1135 0.5000 Uani . U
C32 C 0.0528(18) 0.086(2) 0.781(2) 0.0901 0.5000 Uani . U
C33 C 0.0780(13) -0.0063(14) 0.8040(17) 0.1314 1.0000 Uani . U
C34 C 0.0555(17) -0.0097(18) 0.8956(19) 0.1693 1.0000 Uani . U
C41 C 0.082(3) 0.180(3) 0.756(2) 0.1302 0.5000 Uani . U
C42 C 0.089(3) 0.071(3) 0.730(3) 0.1190 0.5000 Uani . U
C51 C -0.0707(13) 0.2126(17) 0.5891(17) 0.0839 0.5000 Uani D U
C52 C -0.1397(11) 0.1989(17) 0.6474(16) 0.0818 0.5000 Uani D U
C53 C -0.2218(11) 0.1740(11) 0.6373(12) 0.0629 0.5000 Uani D U
C54 C -0.2542 0.1106 0.6886 0.0500 0.5000 Uani D U
H1 H 0.3078 0.2500 0.1627 0.0490 1.0000 Uiso . .
H121 H 0.5871 0.2500 0.3307 0.0687 1.0000 Uiso . .
H141 H 0.5610 0.2500 0.5137 0.0878 1.0000 Uiso . .
H142 H 0.4757 0.2009 0.5394 0.0878 1.0000 Uiso . .
H151 H 0.5487 0.2500 0.1484 0.0862 1.0000 Uiso . .
H152 H 0.4619 0.2009 0.1293 0.0862 1.0000 Uiso . .
H221 H 0.1342 0.0020 0.2493 0.0600 1.0000 Uiso . .
H241 H 0.0980 0.0013 0.4295 0.0672 1.0000 Uiso . .
H242 H 0.1730 0.0427 0.4869 0.0672 1.0000 Uiso . .
H243 H 0.0872 0.0930 0.4663 0.0672 1.0000 Uiso . .
H251 H 0.2024 0.0529 0.0843 0.0748 1.0000 Uiso . .
H252 H 0.2913 0.0997 0.0999 0.0748 1.0000 Uiso . .
H253 H 0.2061 0.1510 0.0796 0.0748 1.0000 Uiso . .
H311 H 0.1339 0.0872 0.6848 0.1358 0.5000 Uiso . .
H312 H 0.0373 0.0685 0.6552 0.1358 0.5000 Uiso . .
H321 H 0.0840 0.1235 0.8213 0.1079 0.5000 Uiso . .
H322 H -0.0090 0.0937 0.7901 0.1079 0.5000 Uiso . .
H331 H 0.1396 -0.0162 0.7949 0.1585 1.0000 Uiso . .
H332 H 0.0452 -0.0456 0.7679 0.1585 1.0000 Uiso . .
H341 H 0.0679 -0.0644 0.9188 0.2026 1.0000 Uiso . .
H342 H 0.0886 0.0315 0.9284 0.2026 1.0000 Uiso . .
H343 H -0.0058 0.0021 0.9014 0.2026 1.0000 Uiso . .
H411 H 0.0361 0.1889 0.7998 0.1565 0.5000 Uiso . .
H412 H 0.1366 0.1984 0.7814 0.1565 0.5000 Uiso . .
H421 H 0.1453 0.0636 0.7024 0.1418 0.5000 Uiso . .
H422 H 0.0444 0.0614 0.6841 0.1418 0.5000 Uiso . .
H511 H -0.0891 0.2500 0.5454 0.1010 1.0000 Uiso . .
H512 H -0.0633 0.1620 0.5554 0.1010 0.5000 Uiso . .
H521 H -0.1449 0.2500 0.6822 0.0990 1.0000 Uiso . .
H522 H -0.1158 0.1624 0.6932 0.0988 0.5000 Uiso . .
H531 H -0.2588 0.2221 0.6477 0.0754 0.5000 Uiso . .
H532 H -0.2260 0.1575 0.5745 0.0754 0.5000 Uiso . .
H541 H -0.3136 0.0997 0.6708 0.0600 0.5000 Uiso . .
H542 H -0.2525 0.1257 0.7522 0.0600 0.5000 Uiso . .
H543 H -0.2197 0.0611 0.6790 0.0600 0.5000 Uiso . .

loop_
_atom_site_aniso_label
_atom_site_aniso_U_11
_atom_site_aniso_U_22
_atom_site_aniso_U_33
_atom_site_aniso_U_23
_atom_site_aniso_U_13
_atom_site_aniso_U_12
B1 0.052(7) 0.040(6) 0.031(6) 0.0000 0.006(5) 0.0000
N11 0.034(4) 0.045(5) 0.043(5) 0.0000 0.005(4) 0.0000
N12 0.041(5) 0.042(5) 0.043(5) 0.0000 0.008(4) 0.0000
N21 0.041(3) 0.037(3) 0.032(3) -0.001(3) 0.000(3) -0.001(3)
N22 0.043(3) 0.041(4) 0.029(3) -0.007(3) -0.001(2) 0.002(3)
O2 0.082(5) 0.057(4) 0.052(4) 0.019(3) -0.009(3) 0.013(3)
Sn1 0.1026(9) 0.0964(9) 0.0526(6) 0.0000 0.0321(6) 0.0000
W1 0.0401(3) 0.0320(3) 0.0285(3) 0.0000 -0.00146(16) 0.0000
C1 0.039(5) 0.047(6) 0.036(6) 0.0000 0.012(4) 0.0000
C2 0.050(4) 0.041(4) 0.039(4) -0.004(3) -0.002(3) 0.000(4)
C11 0.040(6) 0.058(8) 0.065(8) 0.0000 -0.001(6) 0.0000
C12 0.040(6) 0.055(7) 0.076(9) 0.0000 0.006(6) 0.0000
C13 0.042(6) 0.049(6) 0.058(7) 0.0000 0.012(6) 0.0000
C14 0.050(7) 0.095(12) 0.076(10) 0.0000 -0.019(7) 0.0000
C15 0.063(9) 0.090(11) 0.062(9) 0.0000 0.040(8) 0.0000
C21 0.040(4) 0.036(4) 0.047(4) -0.003(3) -0.003(3) -0.002(3)
C22 0.058(5) 0.042(4) 0.050(5) -0.007(4) -0.007(4) -0.006(4)
C23 0.051(5) 0.045(4) 0.043(4) -0.017(4) -0.004(4) 0.008(4)
C24 0.068(6) 0.049(5) 0.052(5) 0.003(4) 0.004(4) -0.016(4)
C25 0.085(7) 0.064(6) 0.038(5) -0.018(4) 0.003(5) 0.002(6)
C31 0.112(18) 0.14(2) 0.090(19) -0.024(17) 0.021(17) -0.006(18)
C32 0.077(13) 0.099(15) 0.093(16) -0.040(14) 0.023(12) -0.003(13)
C33 0.109(11) 0.133(13) 0.152(15) -0.022(13) -0.008(12) 0.003(10)
C34 0.180(16) 0.164(16) 0.164(16) -0.028(15) -0.045(15) 0.031(14)
C41 0.159(19) 0.15(2) 0.079(15) 0.024(17) -0.023(16) 0.025(19)
C42 0.125(19) 0.15(2) 0.080(18) 0.042(16) -0.001(16) 0.025(19)
C51 0.056(8) 0.104(9) 0.092(10) 0.011(9) 0.011(9) 0.002(9)
C52 0.062(7) 0.0998 0.084(8) 0.012(7) 0.004(7) 0.001(8)
C53 0.0500 0.089(6) 0.0500 0.0000 0.007(6) -0.003(7)
C54 0.0500 0.0500 0.0500 -0.003(7) 0.002(6) 0.002(6)

loop_
_atom_type_symbol
_atom_type_scat_dispersion_real
_atom_type_scat_dispersion_imag
_atom_type_scat_Cromer_Mann_a1
_atom_type_scat_Cromer_Mann_b1
_atom_type_scat_Cromer_Mann_a2
_atom_type_scat_Cromer_Mann_b2
_atom_type_scat_Cromer_Mann_a3
_atom_type_scat_Cromer_Mann_b3
_atom_type_scat_Cromer_Mann_a4
_atom_type_scat_Cromer_Mann_b4
_atom_type_scat_Cromer_Mann_c
_atom_type_scat_source
C 0.0181 0.0091 2.3100 20.8439 1.0200 10.2075 1.5886 0.5687 0.8650 51.6512 0.2156 'International Tables Vol C 4.2.6.8 and 6.1.1.4'
H 0.0000 0.0000 0.4930 10.5109 0.3229 26.1257 0.1402 3.1424 0.0408 57.7998 0.0030 'International Tables Vol C 4.2.6.8 and 6.1.1.4'
B 0.0090 0.0039 2.0545 23.2185 1.3326 1.0210 1.0979 60.3498 0.7068 0.1403 -0.1932 'International Tables Vol C 4.2.6.8 and 6.1.1.4'
N 0.0311 0.0180 12.2126 0.0057 3.1322 9.8933 2.0125 28.9975 1.1663 0.5826 -11.5290 'International Tables Vol C 4.2.6.8 and 6.1.1.4'
O 0.0492 0.0322 3.0485 13.2771 2.2868 5.7011 1.5463 0.3239 0.8670 32.9089 0.2508 'International Tables Vol C 4.2.6.8 and 6.1.1.4'
Sn 0.0259 5.4591 19.1889 5.8303 19.1005 0.5031 4.4585 26.8909 2.4663 83.9572 4.7821 'International Tables Vol C 4.2.6.8 and 6.1.1.4'
W -5.4734 5.5774 29.0818 1.7203 15.4300 9.2259 14.4327 0.3217 5.1198 57.0560 9.8875 'International Tables Vol C 4.2.6.8 and 6.1.1.4'

loop_
_geom_angle_atom_site_label_1
_geom_angle_site_symmetry_1
_geom_angle_atom_site_label_2
_geom_angle_atom_site_label_3
_geom_angle_site_symmetry_3
_geom_angle
_geom_angle_publ_flag
N22 3_555 B1 N12 . 109.8(6) yes
N22 3_555 B1 N22 . 107.9(9) yes
N12 . B1 N22 . 109.8(6) yes
N22 3_555 B1 H1 . 109.8 no
N12 . B1 H1 . 109.7 no
N22 . B1 H1 . 109.8 no
N12 . N11 W1 . 118.7(7) yes
N12 . N11 C11 . 105.7(10) yes
W1 . N11 C11 . 135.6(9) yes
B1 . N12 N11 . 120.7(9) yes
B1 . N12 C13 . 129.2(11) yes
N11 . N12 C13 . 110.1(10) yes
N22 . N21 W1 . 120.6(5) yes
N22 . N21 C21 . 107.3(6) yes
W1 . N21 C21 . 132.1(5) yes
N21 . N22 B1 . 120.7(7) yes
N21 . N22 C23 . 108.7(7) yes
B1 . N22 C23 . 130.6(8) yes
C31 3_555 Sn1 C51 3_555 86.9(12) yes
C31 3_555 Sn1 C41 3_555 38.3(15) yes
C51 3_555 Sn1 C41 3_555 108.7(14) yes
C31 3_555 Sn1 C1 . 97.3(9) yes
C51 3_555 Sn1 C1 . 111.2(6) yes
C41 3_555 Sn1 C1 . 115.8(13) yes
C31 3_555 Sn1 C31 . 144.1(18) yes
C51 3_555 Sn1 C31 . 117.6(12) yes
C41 3_555 Sn1 C31 . 106.1(16) yes
C1 . Sn1 C31 . 97.3(9) yes
C31 3_555 Sn1 C41 . 106.1(16) yes
C51 3_555 Sn1 C41 . 128.7(14) yes
C41 3_555 Sn1 C41 . 68(2) yes
C1 . Sn1 C41 . 115.8(13) yes
C31 . Sn1 C41 . 38.3(15) yes
C31 3_555 Sn1 C51 . 117.6(12) yes
C51 3_555 Sn1 C51 . 31.6(14) yes
C41 3_555 Sn1 C51 . 128.7(14) yes
C1 . Sn1 C51 . 111.2(6) yes
C31 . Sn1 C51 . 86.9(12) yes
C41 . Sn1 C51 . 108.7(14) yes
N21 3_555 W1 N21 . 81.2(3) yes
N21 3_555 W1 N11 . 82.1(2) yes
N21 . W1 N11 . 82.1(2) yes
N21 3_555 W1 C2 3_555 95.5(3) yes
N21 . W1 C2 3_555 171.9(3) yes
N11 . W1 C2 3_555 90.2(3) yes
N21 3_555 W1 C1 . 103.8(3) yes
N21 . W1 C1 . 103.8(3) yes
N11 . W1 C1 . 172.2(4) yes
C2 3_555 W1 C1 . 84.2(4) yes
N21 3_555 W1 C2 . 171.9(3) yes
N21 . W1 C2 . 95.5(3) yes
N11 . W1 C2 . 90.2(3) yes
C2 3_555 W1 C2 . 86.8(5) yes
C1 . W1 C2 . 84.2(4) yes
Sn1 . C1 W1 . 172.3(7) yes
W1 . C2 O2 . 177.2(7) yes
N11 . C11 C12 . 111.0(12) yes
N11 . C11 C14 . 121.0(12) yes
C12 . C11 C14 . 128.1(13) yes
C11 . C12 C13 . 105.3(11) yes
C11 . C12 H121 . 127.2 no
C13 . C12 H121 . 127.6 no
C12 . C13 N12 . 108.0(12) yes
C12 . C13 C15 . 129.2(12) yes
N12 . C13 C15 . 122.8(13) yes
C11 . C14 H142 3_555 109.5 no
C11 . C14 H141 . 109.5 no
H142 3_555 C14 H141 . 109.5 no
C11 . C14 H142 . 109.5 no
H142 3_555 C14 H142 . 109.5 no
H141 . C14 H142 . 109.5 no
C13 . C15 H152 3_555 109.5 no
C13 . C15 H151 . 109.7 no
H152 3_555 C15 H151 . 109.4 no
C13 . C15 H152 . 109.5 no
H152 3_555 C15 H152 . 109.2 no
H151 . C15 H152 . 109.4 no
N21 . C21 C22 . 109.6(7) yes
N21 . C21 C24 . 122.3(7) yes
C22 . C21 C24 . 128.1(8) yes
C21 . C22 C23 . 106.3(7) yes
C21 . C22 H221 . 126.8 no
C23 . C22 H221 . 126.9 no
C22 . C23 N22 . 108.1(7) yes
C22 . C23 C25 . 130.3(8) yes
N22 . C23 C25 . 121.6(8) yes
C21 . C24 H241 . 109.5 no
C21 . C24 H242 . 109.5 no
H241 . C24 H242 . 109.6 no
C21 . C24 H243 . 109.4 no
H241 . C24 H243 . 109.4 no
H242 . C24 H243 . 109.4 no
C23 . C25 H251 . 109.5 no
C23 . C25 H252 . 109.5 no
H251 . C25 H252 . 109.5 no
C23 . C25 H253 . 109.4 no
H251 . C25 H253 . 109.4 no
H252 . C25 H253 . 109.4 no
Sn1 . C31 C32 . 115(3) yes
Sn1 . C31 H311 . 107.6 no
C32 . C31 H311 . 108.4 no
Sn1 . C31 H312 . 107.4 no
C32 . C31 H312 . 108.1 no
H311 . C31 H312 . 109.8 no
C31 . C32 C33 . 109(3) yes
C31 . C32 H321 . 109.6 no
C33 . C32 H321 . 109.7 no
C31 . C32 H322 . 109.8 no
C33 . C32 H322 . 109.6 no
H321 . C32 H322 . 109.2 no
C32 . C33 C34 . 100(2) yes
C32 . C33 C42 . 35.0(18) yes
C34 . C33 C42 . 134(3) yes
C32 . C33 H331 . 111.6 no
C34 . C33 H331 . 111.8 no
C42 . C33 H331 . 86.2 no
C32 . C33 H332 . 111.8 no
C34 . C33 H332 . 112.1 no
C42 . C33 H332 . 100.0 no
H331 . C33 H332 . 109.0 no
C33 . C34 H341 . 109.3 no
C33 . C34 H342 . 109.0 no
H341 . C34 H342 . 110.2 no
C33 . C34 H343 . 108.7 no
H341 . C34 H343 . 110.0 no
H342 . C34 H343 . 109.6 no
Sn1 . C41 C42 . 113(2) yes
Sn1 . C41 H411 . 108.6 no
C42 . C41 H411 . 109.4 no
Sn1 . C41 H412 . 108.3 no
C42 . C41 H412 . 109.1 no
H411 . C41 H412 . 108.8 no
C33 . C42 C41 . 125(3) yes
C33 . C42 H421 . 106.0 no
C41 . C42 H421 . 104.9 no
C33 . C42 H422 . 105.8 no
C41 . C42 H422 . 104.6 no
H421 . C42 H422 . 109.5 no
Sn1 . C51 C52 . 119.5(18) yes
Sn1 . C51 H511 . 110.7 no
C52 . C51 H511 . 107.5 no
Sn1 . C51 H512 . 108.5 no
C52 . C51 H512 . 106.1 no
H511 . C51 H512 . 103.2 no
C51 . C52 C53 . 135(2) yes
C51 . C52 H521 . 104.9 no
C53 . C52 H521 . 103.5 no
C51 . C52 H522 . 103.7 no
C53 . C52 H522 . 104.9 no
H521 . C52 H522 . 100.2 no
C52 . C53 C54 . 120.6(17) yes
C52 . C53 H531 . 107.5 no
C54 . C53 H531 . 107.0 no
C52 . C53 H532 . 104.6 no
C54 . C53 H532 . 107.4 no
H531 . C53 H532 . 109.3 no
C53 . C54 H541 . 109.3 no
C53 . C54 H542 . 109.7 no
H541 . C54 H542 . 109.5 no
C53 . C54 H543 . 109.4 no
H541 . C54 H543 . 109.5 no
H542 . C54 H543 . 109.5 no
C51 . H511 C51 3_555 81.1 no
C52 3_555 H521 C52 . 115.4 no

loop_
_geom_bond_atom_site_label_1
_geom_bond_atom_site_label_2
_geom_bond_site_symmetry_2
_geom_bond_distance
_geom_bond_publ_flag
B1 N22 3_555 1.529(10) yes
B1 N12 . 1.532(16) yes
B1 N22 . 1.529(10) yes
B1 H1 . 1.099 no
N11 N12 . 1.375(13) yes
N11 W1 . 2.312(9) yes
N11 C11 . 1.359(15) yes
N12 C13 . 1.356(15) yes
N21 N22 . 1.380(9) yes
N21 W1 . 2.219(6) yes
N21 C21 . 1.339(10) yes
N22 C23 . 1.359(10) yes
O2 C2 . 1.141(10) yes
Sn1 C31 3_555 2.45(5) yes
Sn1 C51 3_555 2.17(2) yes
Sn1 C41 3_555 1.98(3) yes
Sn1 C1 . 2.127(10) yes
Sn1 C31 . 2.45(5) yes
Sn1 C41 . 1.98(3) yes
Sn1 C51 . 2.17(2) yes
W1 C2 3_555 1.999(8) yes
W1 C1 . 1.822(10) yes
W1 C2 . 1.999(8) yes
C11 C12 . 1.38(2) yes
C11 C14 . 1.51(2) yes
C12 C13 . 1.40(2) yes
C12 H121 . 0.951 no
C13 C15 . 1.47(2) yes
C14 H142 3_555 0.950 no
C14 H141 . 0.950 no
C14 H142 . 0.950 no
C15 H152 3_555 0.952 no
C15 H151 . 0.949 no
C15 H152 . 0.952 no
C21 C22 . 1.390(12) yes
C21 C24 . 1.490(12) yes
C22 C23 . 1.378(13) yes
C22 H221 . 0.950 no
C23 C25 . 1.497(12) yes
C24 H241 . 0.950 no
C24 H242 . 0.949 no
C24 H243 . 0.951 no
C25 H251 . 0.950 no
C25 H252 . 0.950 no
C25 H253 . 0.951 no
C31 C32 . 1.33(5) yes
C31 H311 . 0.945 no
C31 H312 . 0.951 no
C32 C33 . 1.54(4) yes
C32 H321 . 0.951 no
C32 H322 . 0.952 no
C33 C34 . 1.37(3) yes
C33 C42 . 1.63(4) yes
C33 H331 . 0.954 no
C33 H332 . 0.951 no
C34 H341 . 0.944 no
C34 H342 . 0.948 no
C34 H343 . 0.950 no
C41 C42 . 1.77(7) yes
C41 H411 . 0.951 no
C41 H412 . 0.957 no
C42 H421 . 0.949 no
C42 H422 . 0.950 no
C51 C52 . 1.358(13) yes
C51 H511 . 0.908 no
C51 H512 . 0.942 no
C52 C53 . 1.313(13) yes
C52 H521 . 0.953 no
C52 H522 . 0.949 no
C53 C54 . 1.339(12) yes
C53 H531 . 0.954 no
C53 H532 . 0.948 no
C54 H541 . 0.950 no
C54 H542 . 0.950 no
C54 H543 . 0.950 no

loop_
_geom_hbond_atom_site_label_D
_geom_hbond_atom_site_label_H
_geom_hbond_atom_site_label_A
_geom_hbond_site_symmetry_A
_geom_hbond_angle_DHA
_geom_hbond_distance_DH
_geom_hbond_distance_HA
_geom_hbond_distance_DA
_geom_hbond_publ_flag
C31 H311 C54 6_556 120(2) 0.945 2.520 3.11(2) yes
C41 H412 C53 6_556 153(2) 0.957 2.474 3.36(2) yes
C41 H412 C54 6_556 123(2) 0.957 2.200 2.83(2) yes
C53 H531 C53 3_555 123.2(12) 0.954 1.739 2.40(2) yes
C54 H541 C32 6_456 145.3(9) 0.950 2.147 2.98(2) yes
C54 H541 C33 6_456 137.7(5) 0.950 2.371 3.14(2) yes
C54 H541 C42 6_456 121.1(13) 0.950 2.114 2.73(2) yes
C54 H542 O2 6_456 147.09(15) 0.950 2.371 3.21(2) yes
C54 H543 C21 2_556 164.53(18) 0.950 2.505 3.43(2) yes
C54 H543 C22 2_556 149.0(2) 0.950 2.131 2.99(2) yes
